data_7109850
loop_
_publ_author_name
'Elise M. Rochette'
'William Lewis'
'Al G. Dossetter'
'Robert A. Stockman'

_publ_section_title
;
 Highly diastereoselective radical cyclisations of chiral sulfinimines
;
_journal_name_full Chem.Commun.
_journal_page_first 9395
_journal_paper_doi 10.1039/c3cc45452e
_journal_volume 49
_journal_year 2013
_chemical_absolute_configuration ad
_chemical_formula_moiety 'C18 H21 N O2 S'
_chemical_formula_sum 'C18 H21 N O2 S'
_chemical_formula_weight 315.42
_chemical_name_systematic
;
 ?
;
_space_group_crystal_system orthorhombic
_space_group_IT_number 19
_space_group_name_Hall 'P 2ac 2ab'
_space_group_name_H-M_alt 'P 21 21 21'
_symmetry_space_group_name_Hall 'P 2ac 2ab'
_symmetry_space_group_name_H-M 'P 21 21 21'
_atom_sites_solution_hydrogens mixed
_atom_sites_solution_primary iterative
_atom_sites_solution_secondary difmap
_audit_creation_date 2013-05-20
_audit_creation_method
;
  Olex2 1.2
  (compiled Apr 23 2013 17:59:47, GUI svn.r4466)
;
_cell_angle_alpha 90
_cell_angle_beta 90
_cell_angle_gamma 90
_cell_formula_units_Z 4
_cell_length_a 4.5824(3)
_cell_length_b 15.4160(11)
_cell_length_c 22.7652(14)
_cell_measurement_reflns_used 5175
_cell_measurement_temperature 90(2)
_cell_measurement_theta_max 74.41
_cell_measurement_theta_min 3.46
_cell_volume 1608.19(18)
_computing_cell_refinement
;
CrysAlisPro, Agilent Technologies,
Version 1.171.35.21 (release 20-01-2012 CrysAlis171 .NET)
(compiled Jan 23 2012,18:06:46)
;
_computing_data_collection
;
CrysAlisPro, Agilent Technologies,
Version 1.171.35.21 (release 20-01-2012 CrysAlis171 .NET)
(compiled Jan 23 2012,18:06:46)
;
_computing_data_reduction
;
CrysAlisPro, Agilent Technologies,
Version 1.171.35.21 (release 20-01-2012 CrysAlis171 .NET)
(compiled Jan 23 2012,18:06:46)
;
_computing_molecular_graphics
;
O. V. Dolomanov, L. J. Bourhis, R. J. Gildea, J. A. K. Howard and H. Puschmann,
OLEX2: a complete structure solution, refinement and analysis program.
J. Appl. Cryst. (2009). 42, 339-341.
;
_computing_publication_material
;
O. V. Dolomanov, L. J. Bourhis, R. J. Gildea, J. A. K. Howard and H. Puschmann,
OLEX2: a complete structure solution, refinement and analysis program.
J. Appl. Cryst. (2009). 42, 339-341.
;
_computing_structure_refinement
;
SHELXL, G.M. Sheldrick, Acta Cryst.
(2008). A64, 112-122
;
_computing_structure_solution
;
olex2.solve (L.J. Bourhis, O.V. Dolomanov, R.J. Gildea, J.A.K. Howard,
H. Puschmann, in preparation, 2011)
;
_diffrn_ambient_temperature 90(2)
_diffrn_detector_area_resol_mean 10.3613
_diffrn_measured_fraction_theta_full 0.998
_diffrn_measured_fraction_theta_max 0.983
_diffrn_measurement_details
;
  1 omega  -69.00   22.00   1.0000    3.0000
omega____ theta____ kappa____ phi______ frames
    -      -43.7877   57.0000  150.0000 91

  2 omega   30.00   96.00   1.0000    3.0000
omega____ theta____ kappa____ phi______ frames
    -       43.7877   57.0000 -180.0000 66

  3 omega -110.00  -83.00   1.0000   12.0000
omega____ theta____ kappa____ phi______ frames
    -      -60.0000 -125.0000 -180.0000 27

  4 omega   33.00   69.00   1.0000   12.0000
omega____ theta____ kappa____ phi______ frames
    -      105.8472  -30.0000  -60.0000 36

  5 omega   40.00   66.00   1.0000   12.0000
omega____ theta____ kappa____ phi______ frames
    -      105.8472  -30.0000  -90.0000 26

  6 omega   35.00   68.00   1.0000   12.0000
omega____ theta____ kappa____ phi______ frames
    -      105.8472  -30.0000    0.0000 33

  7 omega   43.00   72.00   1.0000   12.0000
omega____ theta____ kappa____ phi______ frames
    -      105.8472  -95.0000   90.0000 29

  8 omega   39.00   65.00   1.0000   12.0000
omega____ theta____ kappa____ phi______ frames
    -      105.8472  -30.0000  -30.0000 26

  9 omega   41.00  103.00   1.0000   12.0000
omega____ theta____ kappa____ phi______ frames
    -      105.8472  -95.0000  120.0000 62

 10 omega   79.00  110.00   1.0000   12.0000
omega____ theta____ kappa____ phi______ frames
    -      105.8472 -125.0000 -120.0000 31

 11 omega   33.00   66.00   1.0000   12.0000
omega____ theta____ kappa____ phi______ frames
    -      105.8472  -30.0000 -120.0000 33

 12 omega   33.00   65.00   1.0000   12.0000
omega____ theta____ kappa____ phi______ frames
    -      105.8472  -30.0000 -150.0000 32

 13 omega  113.00  139.00   1.0000   12.0000
omega____ theta____ kappa____ phi______ frames
    -      105.8472   30.0000  -90.0000 26

 14 omega   46.00  135.00   1.0000   12.0000
omega____ theta____ kappa____ phi______ frames
    -      105.8472  -77.0000  -60.0000 89

 15 omega -115.00  -14.00   1.0000    3.0000
omega____ theta____ kappa____ phi______ frames
    -      -43.7877  -77.0000   30.0000 101

 16 omega   19.00  112.00   1.0000    3.0000
omega____ theta____ kappa____ phi______ frames
    -       43.7877   57.0000  -90.0000 93

 17 omega  -25.00   69.00   1.0000    3.0000
omega____ theta____ kappa____ phi______ frames
    -       43.7877  -57.0000 -120.0000 94

 18 omega   76.00  141.00   1.0000   12.0000
omega____ theta____ kappa____ phi______ frames
    -      105.8472   77.0000  -90.0000 65

 19 omega   85.00  158.00   1.0000   12.0000
omega____ theta____ kappa____ phi______ frames
    -      105.8472   30.0000   60.0000 73

 20 omega   76.00  158.00   1.0000   12.0000
omega____ theta____ kappa____ phi______ frames
    -      105.8472   77.0000  -30.0000 82
;
_diffrn_measurement_device_type 'SuperNova, Single source at offset), Atlas'
_diffrn_measurement_method '\w scans'
_diffrn_orient_matrix_UB_11 -0.3332502000
_diffrn_orient_matrix_UB_12 0.0130527000
_diffrn_orient_matrix_UB_13 -0.0005400000
_diffrn_orient_matrix_UB_21 0.0014207000
_diffrn_orient_matrix_UB_22 -0.0030675000
_diffrn_orient_matrix_UB_23 -0.0676131000
_diffrn_orient_matrix_UB_31 -0.0444509000
_diffrn_orient_matrix_UB_32 -0.0990598000
_diffrn_orient_matrix_UB_33 0.0021125000
_diffrn_radiation_monochromator mirror
_diffrn_radiation_type 'Cu K\a'
_diffrn_radiation_wavelength 1.5418
_diffrn_reflns_av_R_equivalents 0.0431
_diffrn_reflns_av_unetI/netI 0.0322
_diffrn_reflns_Laue_measured_fraction_full 0.998
_diffrn_reflns_Laue_measured_fraction_max 0.983
_diffrn_reflns_limit_h_max 5
_diffrn_reflns_limit_h_min -5
_diffrn_reflns_limit_k_max 14
_diffrn_reflns_limit_k_min -18
_diffrn_reflns_limit_l_max 27
_diffrn_reflns_limit_l_min -27
_diffrn_reflns_number 11325
_diffrn_reflns_point_group_measured_fraction_full 0.999
_diffrn_reflns_point_group_measured_fraction_max 0.974
_diffrn_reflns_theta_full 67.684
_diffrn_reflns_theta_max 74.585
_diffrn_reflns_theta_min 3.462
_diffrn_source 'SuperNova (Cu) X-ray Source'
_diffrn_standards_number 0
_exptl_absorpt_coefficient_mu 1.836
_exptl_absorpt_correction_T_max 1.166
_exptl_absorpt_correction_T_min 0.695
_exptl_absorpt_correction_type gaussian
_exptl_absorpt_process_details
;
CrysAlisPro, Agilent Technologies,
Version 1.171.35.21 (release 20-01-2012 CrysAlis171 .NET)
(compiled Jan 23 2012,18:06:46)
Numerical absorption correction based on gaussian integration over
            a multifaceted crystal model
;
_exptl_crystal_colour 'clear colourless'
_exptl_crystal_colour_lustre clear
_exptl_crystal_colour_primary colourless
_exptl_crystal_density_diffrn 1.303
_exptl_crystal_density_method 'not measured'
_exptl_crystal_description lath
_exptl_crystal_F_000 672
_exptl_crystal_size_max 0.3567
_exptl_crystal_size_mid 0.0995
_exptl_crystal_size_min 0.046
_refine_diff_density_max 0.209
_refine_diff_density_min -0.265
_refine_diff_density_rms 0.045
_refine_ls_abs_structure_details
;
 Flack x determined using 1227 quotients [(I+)-(I-)]/[(I+)+(I-)]
 (Parsons and Flack (2004), Acta Cryst. A60, s61).
;
_refine_ls_abs_structure_Flack 0.004(11)
_refine_ls_extinction_method none
_refine_ls_goodness_of_fit_ref 1.045
_refine_ls_hydrogen_treatment mixed
_refine_ls_matrix_type full
_refine_ls_number_parameters 205
_refine_ls_number_reflns 3213
_refine_ls_number_restraints 1
_refine_ls_restrained_S_all 1.045
_refine_ls_R_factor_all 0.0319
_refine_ls_R_factor_gt 0.0309
_refine_ls_shift/su_max 0.001
_refine_ls_shift/su_mean 0.000
_refine_ls_structure_factor_coef Fsqd
_refine_ls_weighting_details
;
 w=1/[\s^2^(Fo^2^)+(0.0479P)^2^+0.2837P]
 where P=(Fo^2^+2Fc^2^)/3
;
_refine_ls_weighting_scheme calc
_refine_ls_wR_factor_gt 0.0805
_refine_ls_wR_factor_ref 0.0815
_reflns_Friedel_coverage 0.668
_reflns_Friedel_fraction_full 0.999
_reflns_Friedel_fraction_max 0.960
_reflns_number_gt 3123
_reflns_number_total 3213
_reflns_threshold_expression 'I > 2\s(I)'
_cod_data_source_file c3cc45452e.txt
_cod_data_source_block 5b
_cod_original_cell_volume 1608.19(19)
_cod_database_code 7109850
_nottingham_internal_coll_name ERRSCB
_nottingham_internal_coll_number 11368
_nottingham_internal_coll_client ER/RS
_nottingham_internal_coll_type custom
_nottingham_internal_coll_frame_time '12.0000 and 3.0000'
_nottingham_internal_coll_frame_width 1.0000
_nottingham_internal_coll_frame_method '\w scans'
_nottingham_internal_coll_user WL
_nottingham_internal_coll_date 3/4/2012
_nottingham_internal_coll_location NOTTS
_nottingham_internal_process_user WL
_nottingham_internal_process_date 04/04/2012
_nottingham_internal_solution_user WL
_nottingham_internal_solution_date 4/4/2013
_nottingham_internal_refinement_user WL
_nottingham_internal_validation_user WL
_nottingham_internal_validation_date 20/4/2013
_chemical_oxdiff_formula 'C18 H21 N O2 S'
_chemical_oxdiff_usercomment 'ERRSCB #138 IN FOMBLIN FILM ON MICROMOUNT FOR ER/RS'
_reflns_odcompleteness_completeness 99.83
_reflns_odcompleteness_iscentric 1
_reflns_odcompleteness_theta 67.13
_olex2_refinement_description
;
1. Fixed Uiso
 At 1.2 times of:
  All C(H) groups, All C(H,H) groups, All N(H) groups
 At 1.5 times of:
  All C(H,H,H) groups
2. Restrained distances
 N1-H1
 0.91 with sigma of 0.02
3.a Ternary CH refined with riding coordinates:
 C1(H1A)
3.b Secondary CH2 refined with riding coordinates:
 C2(H2A,H2B), C3(H3A,H3B)
3.c Aromatic/amide H refined with riding coordinates:
 C5(H5), C6(H6), C7(H7), C8(H8), C12(H12), C14(H14)
3.d Idealised Me refined as rotating group:
 C16(H16A,H16B,H16C), C17(H17A,H17B,H17C), C18(H18A,H18B,H18C)
;
_shelx_space_group_comment
;
The symmetry employed for this shelxl refinement is uniquely defined
by the following loop, which should always be used as a source of
symmetry information in preference to the above space-group names.
They are only intended as comments.
;
_shelxl_version_number 2013-2

loop_
_space_group_symop_operation_xyz
'x, y, z'
'-x+1/2, -y, z+1/2'
'x+1/2, -y+1/2, -z'
'-x, y+1/2, -z+1/2'

loop_
_atom_site_label
_atom_site_type_symbol
_atom_site_fract_x
_atom_site_fract_y
_atom_site_fract_z
_atom_site_U_iso_or_equiv
_atom_site_adp_type
_atom_site_occupancy
_atom_site_site_symmetry_order
_atom_site_calc_flag
_atom_site_refinement_flags_posn
_atom_site_refinement_flags_adp
S1 S 0.33284(11) 0.46349(3) 0.34870(2) 0.01673(14) Uani 1 1 d . .
O1 O 0.1725(3) 0.54016(10) 0.32432(6) 0.0203(3) Uani 1 1 d . .
N1 N 0.6319(4) 0.49106(13) 0.38520(7) 0.0190(4) Uani 1 1 d D .
H1 H 0.776(5) 0.5146(17) 0.3641(10) 0.023 Uiso 1 1 d D U
C1 C 0.5869(4) 0.52855(15) 0.44366(9) 0.0177(4) Uani 1 1 d . .
H1A H 0.3857 0.5127 0.4569 0.021 Uiso 1 1 calc R U
C2 C 0.6107(5) 0.62720(15) 0.44413(10) 0.0206(4) Uani 1 1 d . .
H2A H 0.7984 0.6452 0.4264 0.025 Uiso 1 1 calc R U
H2B H 0.4504 0.6526 0.4206 0.025 Uiso 1 1 calc R U
O2 O 0.8279(4) 0.62734(10) 0.54224(6) 0.0220(3) Uani 1 1 d . .
C3 C 0.5929(5) 0.65981(15) 0.50673(10) 0.0201(4) Uani 1 1 d . .
H3A H 0.5987 0.7240 0.5067 0.024 Uiso 1 1 calc R U
H3B H 0.4047 0.6416 0.5241 0.024 Uiso 1 1 calc R U
C4 C 0.9020(5) 0.54187(15) 0.53456(9) 0.0186(4) Uani 1 1 d . .
C5 C 1.0975(5) 0.50795(17) 0.57553(9) 0.0231(5) Uani 1 1 d . .
H5 H 1.1629 0.5428 0.6073 0.028 Uiso 1 1 calc R U
C6 C 1.1962(6) 0.42361(17) 0.56993(9) 0.0253(5) Uani 1 1 d . .
H6 H 1.3299 0.4008 0.5978 0.030 Uiso 1 1 calc R U
C7 C 1.1007(5) 0.37223(16) 0.52370(10) 0.0253(5) Uani 1 1 d . .
H7 H 1.1690 0.3143 0.5197 0.030 Uiso 1 1 calc R U
C8 C 0.9046(5) 0.40617(15) 0.48345(10) 0.0206(4) Uani 1 1 d . .
H8 H 0.8381 0.3706 0.4521 0.025 Uiso 1 1 calc R U
C9 C 0.8021(5) 0.49121(14) 0.48780(8) 0.0175(4) Uani 1 1 d . .
C10 C 0.5268(5) 0.40935(15) 0.29074(9) 0.0171(4) Uani 1 1 d . .
C11 C 0.5565(5) 0.31962(15) 0.29779(9) 0.0199(5) Uani 1 1 d . .
C12 C 0.7192(5) 0.27390(15) 0.25628(9) 0.0212(5) Uani 1 1 d . .
H12 H 0.7447 0.2131 0.2610 0.025 Uiso 1 1 calc R U
C13 C 0.8447(5) 0.31506(14) 0.20830(9) 0.0194(4) Uani 1 1 d . .
C14 C 0.8036(5) 0.40381(15) 0.20179(9) 0.0192(4) Uani 1 1 d . .
H14 H 0.8858 0.4320 0.1686 0.023 Uiso 1 1 calc R U
C15 C 0.6464(5) 0.45301(14) 0.24222(8) 0.0169(4) Uani 1 1 d . .
C16 C 0.4206(6) 0.27108(15) 0.34879(10) 0.0257(5) Uani 1 1 d . .
H16A H 0.5006 0.2932 0.3858 0.039 Uiso 1 1 calc R U
H16B H 0.4645 0.2091 0.3452 0.039 Uiso 1 1 calc R U
H16C H 0.2086 0.2796 0.3483 0.039 Uiso 1 1 calc R U
C17 C 1.0221(6) 0.26431(16) 0.16423(10) 0.0250(5) Uani 1 1 d . .
H17A H 0.9659 0.2816 0.1244 0.038 Uiso 1 1 calc R U
H17B H 0.9854 0.2022 0.1695 0.038 Uiso 1 1 calc R U
H17C H 1.2300 0.2763 0.1702 0.038 Uiso 1 1 calc R U
C18 C 0.6141(5) 0.54906(15) 0.23174(10) 0.0223(5) Uani 1 1 d . .
H18A H 0.7333 0.5661 0.1979 0.033 Uiso 1 1 calc R U
H18B H 0.6791 0.5809 0.2666 0.033 Uiso 1 1 calc R U
H18C H 0.4089 0.5627 0.2239 0.033 Uiso 1 1 calc R U

loop_
_atom_site_aniso_label
_atom_site_aniso_U_11
_atom_site_aniso_U_22
_atom_site_aniso_U_33
_atom_site_aniso_U_23
_atom_site_aniso_U_13
_atom_site_aniso_U_12
S1 0.0150(2) 0.0197(3) 0.0154(2) -0.00075(19) 0.00068(18) 0.0003(2)
O1 0.0180(7) 0.0227(8) 0.0203(6) 0.0000(6) -0.0007(6) 0.0046(8)
N1 0.0147(8) 0.0269(10) 0.0153(8) -0.0020(7) 0.0007(6) -0.0001(8)
C1 0.0153(9) 0.0228(11) 0.0150(9) -0.0008(9) 0.0014(7) -0.0018(9)
C2 0.0203(10) 0.0222(11) 0.0194(10) 0.0028(9) 0.0012(8) 0.0002(9)
O2 0.0211(8) 0.0240(8) 0.0209(7) -0.0054(6) -0.0021(6) 0.0001(7)
C3 0.0175(10) 0.0195(10) 0.0233(10) 0.0000(9) 0.0014(8) 0.0011(9)
C4 0.0163(9) 0.0226(11) 0.0168(9) 0.0016(9) 0.0034(8) -0.0027(9)
C5 0.0196(10) 0.0331(13) 0.0165(10) 0.0007(9) 0.0007(8) -0.0038(10)
C6 0.0212(10) 0.0340(13) 0.0206(10) 0.0101(9) -0.0003(9) -0.0006(11)
C7 0.0244(11) 0.0225(11) 0.0290(11) 0.0080(10) 0.0030(9) 0.0011(10)
C8 0.0207(10) 0.0216(11) 0.0196(10) 0.0012(9) 0.0007(8) -0.0022(9)
C9 0.0145(9) 0.0219(10) 0.0162(9) 0.0015(8) 0.0018(8) -0.0024(9)
C10 0.0161(9) 0.0194(10) 0.0158(9) -0.0019(8) -0.0016(8) -0.0001(9)
C11 0.0230(11) 0.0199(11) 0.0168(10) 0.0011(8) -0.0031(8) -0.0024(9)
C12 0.0276(12) 0.0156(10) 0.0204(9) -0.0019(8) -0.0048(9) 0.0006(9)
C13 0.0211(10) 0.0210(11) 0.0162(9) -0.0031(8) -0.0039(9) 0.0024(10)
C14 0.0202(10) 0.0218(11) 0.0156(9) 0.0004(8) -0.0007(8) 0.0007(10)
C15 0.0175(10) 0.0180(10) 0.0153(9) 0.0008(8) -0.0025(8) 0.0007(9)
C16 0.0367(13) 0.0187(11) 0.0216(10) 0.0011(9) 0.0015(10) -0.0032(10)
C17 0.0288(12) 0.0227(11) 0.0237(11) -0.0042(9) 0.0000(9) 0.0058(10)
C18 0.0278(12) 0.0181(11) 0.0210(9) 0.0028(8) 0.0031(9) 0.0025(9)

loop_
_atom_type_symbol
_atom_type_description
_atom_type_scat_dispersion_real
_atom_type_scat_dispersion_imag
_atom_type_scat_source
C C 0.0181 0.0091 'International Tables Vol C Tables 4.2.6.8 and 6.1.1.4'
H H 0.0000 0.0000 'International Tables Vol C Tables 4.2.6.8 and 6.1.1.4'
N N 0.0311 0.0180 'International Tables Vol C Tables 4.2.6.8 and 6.1.1.4'
O O 0.0492 0.0322 'International Tables Vol C Tables 4.2.6.8 and 6.1.1.4'
S S 0.3331 0.5567 'International Tables Vol C Tables 4.2.6.8 and 6.1.1.4'

loop_
_exptl_crystal_face_index_h
_exptl_crystal_face_index_k
_exptl_crystal_face_index_l
_exptl_crystal_face_perp_dist
_exptl_oxdiff_crystal_face_indexfrac_h
_exptl_oxdiff_crystal_face_indexfrac_k
_exptl_oxdiff_crystal_face_indexfrac_l
_exptl_oxdiff_crystal_face_x
_exptl_oxdiff_crystal_face_y
_exptl_oxdiff_crystal_face_z
-3 0 -3 0.1633 -3.0127 -0.0445 -3.1053 1.0051 0.2058 0.1318
3 -3 3 0.1787 3.0128 -2.9570 3.0983 -1.0443 -0.1961 0.1655
0 10 -1 0.0594 0.0000 10.0032 -0.9773 0.1311 0.0354 -0.9930
0 -10 1 0.0402 -0.0000 -10.0032 0.9773 -0.1311 -0.0354 0.9930
-1 9 -2 0.0941 -1.0042 8.9879 -2.0147 0.4531 0.1072 -0.8500
0 0 15 0.0230 -0.0018 0.0277 15.0089 -0.0071 -1.0149 0.0290
0 0 -15 0.0230 0.0018 -0.0277 -15.0089 0.0071 1.0149 -0.0290
-1 1 14 0.0230 -1.0061 1.0134 13.9761 0.3410 -0.9495 -0.0261

loop_
_geom_angle_atom_site_label_1
_geom_angle_atom_site_label_2
_geom_angle_atom_site_label_3
_geom_angle
O1 S1 N1 112.88(10)
O1 S1 C10 109.71(9)
N1 S1 C10 94.49(9)
S1 N1 H1 116.5(17)
C1 N1 S1 116.10(14)
C1 N1 H1 115.6(17)
N1 C1 H1A 107.9
N1 C1 C2 112.93(18)
N1 C1 C9 111.06(17)
C2 C1 H1A 107.9
C9 C1 H1A 107.9
C9 C1 C2 109.06(18)
C1 C2 H2A 109.8
C1 C2 H2B 109.8
H2A C2 H2B 108.2
C3 C2 C1 109.51(18)
C3 C2 H2A 109.8
C3 C2 H2B 109.8
C4 O2 C3 116.66(17)
C2 C3 H3A 109.2
C2 C3 H3B 109.2
O2 C3 C2 111.96(18)
O2 C3 H3A 109.2
O2 C3 H3B 109.2
H3A C3 H3B 107.9
O2 C4 C5 115.7(2)
O2 C4 C9 123.55(19)
C5 C4 C9 120.7(2)
C4 C5 H5 120.0
C6 C5 C4 120.1(2)
C6 C5 H5 120.0
C5 C6 H6 119.9
C5 C6 C7 120.2(2)
C7 C6 H6 119.9
C6 C7 H7 120.3
C8 C7 C6 119.4(2)
C8 C7 H7 120.3
C7 C8 H8 119.1
C7 C8 C9 121.7(2)
C9 C8 H8 119.1
C4 C9 C1 120.28(19)
C8 C9 C1 121.78(19)
C8 C9 C4 117.9(2)
C11 C10 S1 115.04(16)
C11 C10 C15 121.7(2)
C15 C10 S1 123.22(17)
C10 C11 C16 122.4(2)
C12 C11 C10 118.3(2)
C12 C11 C16 119.3(2)
C11 C12 H12 119.2
C13 C12 C11 121.6(2)
C13 C12 H12 119.2
C12 C13 C14 118.6(2)
C12 C13 C17 120.6(2)
C14 C13 C17 120.8(2)
C13 C14 H14 118.8
C13 C14 C15 122.4(2)
C15 C14 H14 118.8
C10 C15 C18 123.84(19)
C14 C15 C10 117.4(2)
C14 C15 C18 118.76(19)
C11 C16 H16A 109.5
C11 C16 H16B 109.5
C11 C16 H16C 109.5
H16A C16 H16B 109.5
H16A C16 H16C 109.5
H16B C16 H16C 109.5
C13 C17 H17A 109.5
C13 C17 H17B 109.5
C13 C17 H17C 109.5
H17A C17 H17B 109.5
H17A C17 H17C 109.5
H17B C17 H17C 109.5
C15 C18 H18A 109.5
C15 C18 H18B 109.5
C15 C18 H18C 109.5
H18A C18 H18B 109.5
H18A C18 H18C 109.5
H18B C18 H18C 109.5

loop_
_geom_bond_atom_site_label_1
_geom_bond_atom_site_label_2
_geom_bond_distance
S1 O1 1.4983(16)
S1 N1 1.6581(19)
S1 C10 1.797(2)
N1 H1 0.89(2)
N1 C1 1.465(3)
C1 H1A 1.0000
C1 C2 1.525(3)
C1 C9 1.521(3)
C2 H2A 0.9900
C2 H2B 0.9900
C2 C3 1.513(3)
O2 C3 1.436(3)
O2 C4 1.372(3)
C3 H3A 0.9900
C3 H3B 0.9900
C4 C5 1.395(3)
C4 C9 1.397(3)
C5 H5 0.9500
C5 C6 1.382(4)
C6 H6 0.9500
C6 C7 1.388(4)
C7 H7 0.9500
C7 C8 1.386(3)
C8 H8 0.9500
C8 C9 1.396(3)
C10 C11 1.399(3)
C10 C15 1.405(3)
C11 C12 1.395(3)
C11 C16 1.515(3)
C12 H12 0.9500
C12 C13 1.388(3)
C13 C14 1.389(3)
C13 C17 1.510(3)
C14 H14 0.9500
C14 C15 1.393(3)
C15 C18 1.507(3)
C16 H16A 0.9800
C16 H16B 0.9800
C16 H16C 0.9800
C17 H17A 0.9800
C17 H17B 0.9800
C17 H17C 0.9800
C18 H18A 0.9800
C18 H18B 0.9800
C18 H18C 0.9800

loop_
_geom_hbond_atom_site_label_D
_geom_hbond_atom_site_label_H
_geom_hbond_atom_site_label_A
_geom_hbond_distance_DH
_geom_hbond_distance_HA
_geom_hbond_distance_DA
_geom_hbond_angle_DHA
_geom_hbond_site_symmetry_A
N1 H1 O1 0.89(2) 2.07(2) 2.938(2) 164(2) 1_655

loop_
_geom_torsion_atom_site_label_1
_geom_torsion_atom_site_label_2
_geom_torsion_atom_site_label_3
_geom_torsion_atom_site_label_4
_geom_torsion
S1 N1 C1 C2 -100.22(19)
S1 N1 C1 C9 136.90(16)
S1 C10 C11 C12 -176.34(17)
S1 C10 C11 C16 3.3(3)
S1 C10 C15 C14 177.00(16)
S1 C10 C15 C18 -2.9(3)
O1 S1 N1 C1 74.95(17)
O1 S1 C10 C11 -148.51(16)
O1 S1 C10 C15 32.7(2)
N1 S1 C10 C11 95.23(17)
N1 S1 C10 C15 -83.53(19)
N1 C1 C2 C3 -174.16(17)
N1 C1 C9 C4 148.21(19)
N1 C1 C9 C8 -32.2(3)
C1 C2 C3 O2 61.7(2)
C2 C1 C9 C4 23.1(3)
C2 C1 C9 C8 -157.3(2)
O2 C4 C5 C6 -177.0(2)
O2 C4 C9 C1 -3.3(3)
O2 C4 C9 C8 177.05(19)
C3 O2 C4 C5 -170.27(18)
C3 O2 C4 C9 12.4(3)
C4 O2 C3 C2 -41.6(2)
C4 C5 C6 C7 -0.2(3)
C5 C4 C9 C1 179.46(19)
C5 C4 C9 C8 -0.2(3)
C5 C6 C7 C8 -0.3(4)
C6 C7 C8 C9 0.6(3)
C7 C8 C9 C1 -180.0(2)
C7 C8 C9 C4 -0.4(3)
C9 C1 C2 C3 -50.2(2)
C9 C4 C5 C6 0.5(3)
C10 S1 N1 C1 -171.46(16)
C10 C11 C12 C13 -1.3(3)
C11 C10 C15 C14 -1.7(3)
C11 C10 C15 C18 178.4(2)
C11 C12 C13 C14 -0.5(3)
C11 C12 C13 C17 179.5(2)
C12 C13 C14 C15 1.3(3)
C13 C14 C15 C10 -0.2(3)
C13 C14 C15 C18 179.7(2)
C15 C10 C11 C12 2.4(3)
C15 C10 C11 C16 -177.9(2)
C16 C11 C12 C13 179.1(2)
C17 C13 C14 C15 -178.7(2)
